data_4082755
loop_
_publ_author_name
'Whited, Matthew T.'
'Kosanovich, Alex J.'
'Janzen, Daron E.'

_publ_section_title
;
 Synthesis and Reactivity of Three-Coordinate (dtbpe)Rh Silylamides:
 CO2Bond Cleavage by a Rhodium(I) Disilylamide
;
_journal_issue 6
_journal_name_full Organometallics
_journal_page_first 1416
_journal_paper_doi 10.1021/om401130q
_journal_volume 33
_journal_year 2014
_chemical_formula_moiety 'C38 H80 N2 O2 P4 Rh2'
_chemical_formula_sum 'C38 H80 N2 O2 P4 Rh2'
_chemical_formula_weight 926.77
_chemical_name_systematic
;
 ?
;
_space_group_IT_number 15
_symmetry_cell_setting monoclinic
_symmetry_Int_Tables_number 15
_symmetry_space_group_name_Hall '-C 2yc'
_symmetry_space_group_name_H-M 'C 1 2/c 1'
_atom_sites_solution_hydrogens geom
_atom_sites_solution_primary direct
_audit_creation_date 2013-11-15
_audit_creation_method
;
Olex2 1.2
(compiled 2013.09.17 svn.r2790 for OlexSys, GUI svn.r4601)
;
_cell_angle_alpha 90
_cell_angle_beta 108.396(8)
_cell_angle_gamma 90
_cell_formula_units_Z 4
_cell_length_a 20.1192(17)
_cell_length_b 9.0097(8)
_cell_length_c 25.544(2)
_cell_measurement_reflns_used 19578
_cell_measurement_temperature 173
_cell_measurement_theta_max 27.55
_cell_measurement_theta_min 3.11
_cell_volume 4393.7(7)
_computing_cell_refinement 'CrystalClear-SM Expert 2.0 r13'
_computing_data_collection 'CrystalClear-SM Expert 2.0 r13 (Rigaku, 2011)'
_computing_data_reduction 'CrystalClear-SM Expert 2.0 r13'
_computing_structure_refinement
;
SHELX, G.M. Sheldrick, Acta Cryst.
(2008). A64, 112-122
;
_computing_structure_solution
;
SHELX, G.M. Sheldrick, Acta Cryst.
(2008). A64, 112-122
;
_diffrn_ambient_temperature 173
_diffrn_detector_area_resol_mean 6.827
_diffrn_measured_fraction_theta_full 0.998
_diffrn_measured_fraction_theta_max 0.998
_diffrn_measurement_device_type 'Rigaku XtaLAB mini'
_diffrn_measurement_method \w
_diffrn_radiation_type 'Mo K\a'
_diffrn_radiation_wavelength 0.71075
_diffrn_reflns_av_R_equivalents 0.0486
_diffrn_reflns_limit_h_max 26
_diffrn_reflns_limit_h_min -26
_diffrn_reflns_limit_k_max 11
_diffrn_reflns_limit_k_min -11
_diffrn_reflns_limit_l_max 33
_diffrn_reflns_limit_l_min -33
_diffrn_reflns_number 21780
_diffrn_reflns_theta_full 27.48
_diffrn_reflns_theta_max 27.48
_diffrn_standards_number 0
_exptl_absorpt_coefficient_mu 0.930
_exptl_absorpt_correction_T_max 0.946
_exptl_absorpt_correction_T_min 0.784
_exptl_absorpt_correction_type multi-scan
_exptl_absorpt_process_details 'REQAB (Rigaku, 1998)'
_exptl_crystal_colour orange
_exptl_crystal_density_diffrn 1.401
_exptl_crystal_density_method 'not measured'
_exptl_crystal_description prism
_exptl_crystal_F_000 1952
_exptl_crystal_size_max 0.290
_exptl_crystal_size_mid 0.150
_exptl_crystal_size_min 0.060
_refine_diff_density_max 0.421
_refine_diff_density_min -0.518
_refine_diff_density_rms 0.073
_refine_ls_extinction_method none
_refine_ls_goodness_of_fit_ref 1.049
_refine_ls_hydrogen_treatment constr
_refine_ls_matrix_type full
_refine_ls_number_parameters 229
_refine_ls_number_reflns 5031
_refine_ls_number_restraints 0
_refine_ls_restrained_S_all 1.049
_refine_ls_R_factor_all 0.0401
_refine_ls_R_factor_gt 0.0302
_refine_ls_shift/su_max 0.001
_refine_ls_shift/su_mean 0.000
_refine_ls_structure_factor_coef Fsqd
_refine_ls_weighting_details 'w=1/[\s^2^(Fo^2^)+(0.0216P)^2^+5.3556P] where P=(Fo^2^+2Fc^2^)/3'
_refine_ls_weighting_scheme calc
_refine_ls_wR_factor_gt 0.0590
_refine_ls_wR_factor_ref 0.0619
_reflns_number_gt 4273
_reflns_number_total 5031
_reflns_threshold_expression F^2^>2.0\s(F^2^)
_cod_data_source_file om401130q_si_002.cif
_cod_data_source_block scu1381_compound8
_cod_database_code 4082755
_shelxl_version_number 2013-4
_olex2_refinement_description
;
1. Fixed Uiso
 At 1.2 times of:
  All C(H,H) groups
 At 1.5 times of:
  All C(H,H,H) groups
2.a Secondary CH2 refined with riding coordinates:
 C9(H9A,H9B), C10(H10A,H10B)
2.b Idealised Me refined as rotating group:
 C2(H2A,H2B,H2C), C3(H3A,H3B,H3C), C4(H4A,H4B,H4C), C6(H6A,H6B,H6C), C7(H7A,
 H7B,H7C), C8(H8A,H8B,H8C), C12(H12A,H12B,H12C), C13(H13A,H13B,H13C), C14(H14A,
 H14B,H14C), C16(H16A,H16B,H16C), C17(H17A,H17B,H17C), C18(H18A,H18B,H18C)
;

loop_
_space_group_symop_operation_xyz
'x, y, z'
'-x, y, -z+1/2'
'x+1/2, y+1/2, z'
'-x+1/2, y+1/2, -z+1/2'
'-x, -y, -z'
'x, -y, z-1/2'
'-x+1/2, -y+1/2, -z'
'x+1/2, -y+1/2, z-1/2'

loop_
_atom_site_label
_atom_site_type_symbol
_atom_site_fract_x
_atom_site_fract_y
_atom_site_fract_z
_atom_site_U_iso_or_equiv
_atom_site_adp_type
_atom_site_occupancy
_atom_site_site_symmetry_order
_atom_site_calc_flag
_atom_site_refinement_flags_posn
_atom_site_refinement_flags_adp
Rh1 Rh 0.45624(2) 0.84794(2) 0.18527(2) 0.01549(6) Uani 1 1 d . .
P1 P 0.48551(3) 0.73125(7) 0.11920(2) 0.01850(13) Uani 1 1 d . .
P2 P 0.34631(3) 0.84026(7) 0.12950(2) 0.01901(13) Uani 1 1 d . .
O1 O 0.39111(13) 1.1313(2) 0.28702(9) 0.0520(6) Uani 1 1 d . .
N1 N 0.43811(9) 0.9143(2) 0.26086(7) 0.0178(4) Uani 1 1 d . .
C1 C 0.55516(12) 0.8128(3) 0.09180(10) 0.0232(5) Uani 1 1 d . .
C2 C 0.55576(14) 0.7475(3) 0.03615(10) 0.0315(6) Uani 1 1 d . .
H2A H 0.5673 0.6439 0.0406 0.047 Uiso 1 1 calc R U
H2B H 0.5900 0.7986 0.0239 0.047 Uiso 1 1 calc R U
H2C H 0.5103 0.7594 0.0093 0.047 Uiso 1 1 calc R U
C3 C 0.53903(12) 0.9790(3) 0.08233(10) 0.0268(5) Uani 1 1 d . .
H3A H 0.4947 0.9915 0.0541 0.040 Uiso 1 1 calc R U
H3B H 0.5751 1.0258 0.0710 0.040 Uiso 1 1 calc R U
H3C H 0.5371 1.0236 0.1160 0.040 Uiso 1 1 calc R U
C4 C 0.62848(12) 0.7960(3) 0.13379(11) 0.0290(6) Uani 1 1 d . .
H4A H 0.6280 0.8307 0.1692 0.043 Uiso 1 1 calc R U
H4B H 0.6614 0.8534 0.1220 0.043 Uiso 1 1 calc R U
H4C H 0.6420 0.6934 0.1365 0.043 Uiso 1 1 calc R U
C5 C 0.50997(12) 0.5313(3) 0.13899(10) 0.0252(5) Uani 1 1 d . .
C6 C 0.53943(15) 0.4429(3) 0.09995(12) 0.0369(7) Uani 1 1 d . .
H6A H 0.5082 0.4514 0.0629 0.055 Uiso 1 1 calc R U
H6B H 0.5440 0.3404 0.1108 0.055 Uiso 1 1 calc R U
H6C H 0.5846 0.4817 0.1018 0.055 Uiso 1 1 calc R U
C7 C 0.56293(13) 0.5275(3) 0.19733(11) 0.0314(6) Uani 1 1 d . .
H7A H 0.6062 0.5714 0.1969 0.047 Uiso 1 1 calc R U
H7B H 0.5711 0.4264 0.2096 0.047 Uiso 1 1 calc R U
H7C H 0.5446 0.5821 0.2220 0.047 Uiso 1 1 calc R U
C8 C 0.44378(14) 0.4508(3) 0.14141(13) 0.0384(7) Uani 1 1 d . .
H8A H 0.4234 0.5049 0.1649 0.058 Uiso 1 1 calc R U
H8B H 0.4559 0.3526 0.1559 0.058 Uiso 1 1 calc R U
H8C H 0.4107 0.4446 0.1050 0.058 Uiso 1 1 calc R U
C9 C 0.40970(12) 0.7185(3) 0.05512(9) 0.0246(5) Uani 1 1 d . .
H9A H 0.4120 0.7991 0.0305 0.030 Uiso 1 1 calc R U
H9B H 0.4121 0.6257 0.0365 0.030 Uiso 1 1 calc R U
C10 C 0.33996(12) 0.7265(3) 0.06753(10) 0.0252(5) Uani 1 1 d . .
H10A H 0.3253 0.6269 0.0731 0.030 Uiso 1 1 calc R U
H10B H 0.3045 0.7687 0.0360 0.030 Uiso 1 1 calc R U
C11 C 0.31503(12) 1.0316(3) 0.10013(10) 0.0226(5) Uani 1 1 d . .
C12 C 0.35953(14) 1.0781(3) 0.06401(11) 0.0324(6) Uani 1 1 d . .
H12A H 0.4083 1.0699 0.0849 0.049 Uiso 1 1 calc R U
H12B H 0.3490 1.1790 0.0522 0.049 Uiso 1 1 calc R U
H12C H 0.3492 1.0145 0.0323 0.049 Uiso 1 1 calc R U
C13 C 0.23795(12) 1.0423(3) 0.06429(11) 0.0326(6) Uani 1 1 d . .
H13A H 0.2285 0.9697 0.0353 0.049 Uiso 1 1 calc R U
H13B H 0.2287 1.1397 0.0485 0.049 Uiso 1 1 calc R U
H13C H 0.2084 1.0240 0.0867 0.049 Uiso 1 1 calc R U
C14 C 0.32921(13) 1.1444(3) 0.14744(11) 0.0291(6) Uani 1 1 d . .
H14A H 0.3014 1.1199 0.1706 0.044 Uiso 1 1 calc R U
H14B H 0.3172 1.2422 0.1325 0.044 Uiso 1 1 calc R U
H14C H 0.3779 1.1417 0.1688 0.044 Uiso 1 1 calc R U
C15 C 0.27330(12) 0.7558(3) 0.15292(10) 0.0267(5) Uani 1 1 d . .
C16 C 0.20716(13) 0.7123(3) 0.10575(11) 0.0346(6) Uani 1 1 d . .
H16A H 0.1873 0.7992 0.0849 0.052 Uiso 1 1 calc R U
H16B H 0.1736 0.6689 0.1209 0.052 Uiso 1 1 calc R U
H16C H 0.2193 0.6418 0.0821 0.052 Uiso 1 1 calc R U
C17 C 0.30275(14) 0.6131(3) 0.18377(13) 0.0424(7) Uani 1 1 d . .
H17A H 0.3113 0.5425 0.1585 0.064 Uiso 1 1 calc R U
H17B H 0.2696 0.5725 0.1999 0.064 Uiso 1 1 calc R U
H17C H 0.3458 0.6345 0.2123 0.064 Uiso 1 1 calc R U
C18 C 0.25257(14) 0.8591(3) 0.19276(11) 0.0364(7) Uani 1 1 d . .
H18A H 0.2937 0.8876 0.2221 0.055 Uiso 1 1 calc R U
H18B H 0.2208 0.8084 0.2078 0.055 Uiso 1 1 calc R U
H18C H 0.2302 0.9460 0.1733 0.055 Uiso 1 1 calc R U
C19 C 0.41676(13) 1.0233(3) 0.27364(10) 0.0268(5) Uani 1 1 d . .

loop_
_atom_site_aniso_label
_atom_site_aniso_U_11
_atom_site_aniso_U_22
_atom_site_aniso_U_33
_atom_site_aniso_U_23
_atom_site_aniso_U_13
_atom_site_aniso_U_12
Rh1 0.01269(9) 0.01836(9) 0.01498(9) -0.00098(7) 0.00373(6) -0.00077(7)
P1 0.0163(3) 0.0206(3) 0.0180(3) -0.0031(2) 0.0045(2) -0.0007(2)
P2 0.0135(3) 0.0233(3) 0.0189(3) -0.0013(2) 0.0032(2) -0.0018(2)
O1 0.0751(16) 0.0383(12) 0.0425(12) -0.0040(10) 0.0186(12) 0.0259(11)
N1 0.0113(9) 0.0265(10) 0.0136(9) 0.0012(8) 0.0013(7) 0.0015(8)
C1 0.0205(12) 0.0303(14) 0.0215(12) -0.0025(10) 0.0103(10) -0.0013(10)
C2 0.0328(14) 0.0411(16) 0.0247(13) -0.0047(11) 0.0149(11) -0.0001(12)
C3 0.0229(13) 0.0315(14) 0.0269(13) 0.0024(11) 0.0093(10) -0.0043(11)
C4 0.0208(12) 0.0344(14) 0.0328(14) -0.0039(11) 0.0100(11) 0.0003(11)
C5 0.0242(12) 0.0227(13) 0.0292(13) -0.0020(10) 0.0092(11) 0.0000(10)
C6 0.0412(16) 0.0282(15) 0.0415(16) -0.0078(12) 0.0135(13) 0.0069(13)
C7 0.0310(14) 0.0297(14) 0.0325(14) 0.0035(11) 0.0087(12) 0.0075(11)
C8 0.0329(15) 0.0217(14) 0.059(2) 0.0014(13) 0.0128(14) -0.0030(12)
C9 0.0218(12) 0.0291(13) 0.0208(12) -0.0075(10) 0.0035(10) -0.0005(10)
C10 0.0191(12) 0.0299(14) 0.0235(12) -0.0056(10) 0.0025(10) -0.0031(10)
C11 0.0187(12) 0.0253(12) 0.0224(12) 0.0025(10) 0.0043(10) 0.0029(10)
C12 0.0308(14) 0.0342(15) 0.0341(15) 0.0094(12) 0.0131(12) 0.0047(12)
C13 0.0210(13) 0.0366(15) 0.0346(15) 0.0006(12) 0.0009(11) 0.0060(11)
C14 0.0288(13) 0.0278(14) 0.0305(14) 0.0011(11) 0.0091(11) -0.0004(11)
C15 0.0172(12) 0.0317(14) 0.0308(14) 0.0002(11) 0.0069(10) -0.0045(10)
C16 0.0211(13) 0.0395(16) 0.0421(16) -0.0044(13) 0.0084(12) -0.0076(12)
C17 0.0273(15) 0.0481(18) 0.0523(19) 0.0187(15) 0.0133(13) -0.0055(13)
C18 0.0268(14) 0.0501(18) 0.0363(15) -0.0060(13) 0.0157(12) -0.0112(13)
C19 0.0255(13) 0.0329(15) 0.0196(12) 0.0035(11) 0.0037(10) 0.0001(11)

loop_
_atom_type_symbol
_atom_type_description
_atom_type_scat_dispersion_real
_atom_type_scat_dispersion_imag
_atom_type_scat_source
Rh Rh -1.1178 0.9187 'International Tables Vol C Tables 4.2.6.8 and 6.1.1.4'
P P 0.1023 0.0942 'International Tables Vol C Tables 4.2.6.8 and 6.1.1.4'
C C 0.0033 0.0016 'International Tables Vol C Tables 4.2.6.8 and 6.1.1.4'
H H 0.0000 0.0000 'International Tables Vol C Tables 4.2.6.8 and 6.1.1.4'
N N 0.0061 0.0033 'International Tables Vol C Tables 4.2.6.8 and 6.1.1.4'
O O 0.0106 0.0060 'International Tables Vol C Tables 4.2.6.8 and 6.1.1.4'

loop_
_geom_angle_atom_site_label_1
_geom_angle_atom_site_label_2
_geom_angle_atom_site_label_3
_geom_angle
_geom_angle_site_symmetry_1
_geom_angle_site_symmetry_3
P1 Rh1 P2 86.96(2) . .
N1 Rh1 P1 166.20(5) . .
N1 Rh1 P1 99.63(5) 2_655 .
N1 Rh1 P2 99.62(5) . .
N1 Rh1 P2 166.15(5) 2_655 .
N1 Rh1 N1 76.69(8) . 2_655
C1 P1 Rh1 120.00(8) . .
C5 P1 Rh1 110.89(8) . .
C5 P1 C1 107.85(11) . .
C9 P1 Rh1 111.01(8) . .
C9 P1 C1 101.27(11) . .
C9 P1 C5 104.41(11) . .
C10 P2 Rh1 110.53(8) . .
C10 P2 C11 103.79(11) . .
C10 P2 C15 101.21(11) . .
C11 P2 Rh1 111.24(7) . .
C11 P2 C15 107.02(11) . .
C15 P2 Rh1 121.32(8) . .
Rh1 N1 Rh1 94.63(7) . 2_655
C19 N1 Rh1 131.97(18) . .
C19 N1 Rh1 114.91(17) . 2_655
C2 C1 P1 114.39(17) . .
C3 C1 P1 106.95(16) . .
C3 C1 C2 106.8(2) . .
C4 C1 P1 111.26(17) . .
C4 C1 C2 108.8(2) . .
C4 C1 C3 108.4(2) . .
C1 C2 H2A 109.5 . .
C1 C2 H2B 109.5 . .
C1 C2 H2C 109.5 . .
H2A C2 H2B 109.5 . .
H2A C2 H2C 109.5 . .
H2B C2 H2C 109.5 . .
C1 C3 H3A 109.5 . .
C1 C3 H3B 109.5 . .
C1 C3 H3C 109.5 . .
H3A C3 H3B 109.5 . .
H3A C3 H3C 109.5 . .
H3B C3 H3C 109.5 . .
C1 C4 H4A 109.5 . .
C1 C4 H4B 109.5 . .
C1 C4 H4C 109.5 . .
H4A C4 H4B 109.5 . .
H4A C4 H4C 109.5 . .
H4B C4 H4C 109.5 . .
C6 C5 P1 116.20(18) . .
C6 C5 C7 109.1(2) . .
C6 C5 C8 107.4(2) . .
C7 C5 P1 108.85(17) . .
C8 C5 P1 107.73(17) . .
C8 C5 C7 107.2(2) . .
C5 C6 H6A 109.5 . .
C5 C6 H6B 109.5 . .
C5 C6 H6C 109.5 . .
H6A C6 H6B 109.5 . .
H6A C6 H6C 109.5 . .
H6B C6 H6C 109.5 . .
C5 C7 H7A 109.5 . .
C5 C7 H7B 109.5 . .
C5 C7 H7C 109.5 . .
H7A C7 H7B 109.5 . .
H7A C7 H7C 109.5 . .
H7B C7 H7C 109.5 . .
C5 C8 H8A 109.5 . .
C5 C8 H8B 109.5 . .
C5 C8 H8C 109.5 . .
H8A C8 H8B 109.5 . .
H8A C8 H8C 109.5 . .
H8B C8 H8C 109.5 . .
P1 C9 H9A 109.3 . .
P1 C9 H9B 109.3 . .
H9A C9 H9B 108.0 . .
C10 C9 P1 111.44(16) . .
C10 C9 H9A 109.3 . .
C10 C9 H9B 109.3 . .
P2 C10 H10A 109.1 . .
P2 C10 H10B 109.1 . .
C9 C10 P2 112.39(16) . .
C9 C10 H10A 109.1 . .
C9 C10 H10B 109.1 . .
H10A C10 H10B 107.9 . .
C12 C11 P2 107.52(16) . .
C12 C11 C13 107.2(2) . .
C12 C11 C14 107.1(2) . .
C13 C11 P2 115.92(18) . .
C14 C11 P2 109.44(16) . .
C14 C11 C13 109.3(2) . .
C11 C12 H12A 109.5 . .
C11 C12 H12B 109.5 . .
C11 C12 H12C 109.5 . .
H12A C12 H12B 109.5 . .
H12A C12 H12C 109.5 . .
H12B C12 H12C 109.5 . .
C11 C13 H13A 109.5 . .
C11 C13 H13B 109.5 . .
C11 C13 H13C 109.5 . .
H13A C13 H13B 109.5 . .
H13A C13 H13C 109.5 . .
H13B C13 H13C 109.5 . .
C11 C14 H14A 109.5 . .
C11 C14 H14B 109.5 . .
C11 C14 H14C 109.5 . .
H14A C14 H14B 109.5 . .
H14A C14 H14C 109.5 . .
H14B C14 H14C 109.5 . .
C16 C15 P2 114.65(18) . .
C17 C15 P2 106.60(17) . .
C17 C15 C16 106.8(2) . .
C17 C15 C18 108.2(2) . .
C18 C15 P2 111.31(17) . .
C18 C15 C16 109.0(2) . .
C15 C16 H16A 109.5 . .
C15 C16 H16B 109.5 . .
C15 C16 H16C 109.5 . .
H16A C16 H16B 109.5 . .
H16A C16 H16C 109.5 . .
H16B C16 H16C 109.5 . .
C15 C17 H17A 109.5 . .
C15 C17 H17B 109.5 . .
C15 C17 H17C 109.5 . .
H17A C17 H17B 109.5 . .
H17A C17 H17C 109.5 . .
H17B C17 H17C 109.5 . .
C15 C18 H18A 109.5 . .
C15 C18 H18B 109.5 . .
C15 C18 H18C 109.5 . .
H18A C18 H18B 109.5 . .
H18A C18 H18C 109.5 . .
H18B C18 H18C 109.5 . .
N1 C19 O1 176.0(3) . .

loop_
_geom_bond_atom_site_label_1
_geom_bond_atom_site_label_2
_geom_bond_distance
_geom_bond_site_symmetry_2
Rh1 P1 2.2200(6) .
Rh1 P2 2.2221(6) .
Rh1 N1 2.2187(18) 2_655
Rh1 N1 2.1593(18) .
P1 C1 1.901(2) .
P1 C5 1.894(3) .
P1 C9 1.856(2) .
P2 C10 1.856(2) .
P2 C11 1.906(2) .
P2 C15 1.910(2) .
O1 C19 1.201(3) .
N1 Rh1 2.2188(18) 2_655
N1 C19 1.159(3) .
C1 C2 1.542(3) .
C1 C3 1.535(3) .
C1 C4 1.533(3) .
C2 H2A 0.9600 .
C2 H2B 0.9600 .
C2 H2C 0.9600 .
C3 H3A 0.9600 .
C3 H3B 0.9600 .
C3 H3C 0.9600 .
C4 H4A 0.9600 .
C4 H4B 0.9600 .
C4 H4C 0.9600 .
C5 C6 1.534(3) .
C5 C7 1.535(3) .
C5 C8 1.535(3) .
C6 H6A 0.9600 .
C6 H6B 0.9600 .
C6 H6C 0.9600 .
C7 H7A 0.9600 .
C7 H7B 0.9600 .
C7 H7C 0.9600 .
C8 H8A 0.9600 .
C8 H8B 0.9600 .
C8 H8C 0.9600 .
C9 H9A 0.9700 .
C9 H9B 0.9700 .
C9 C10 1.534(3) .
C10 H10A 0.9700 .
C10 H10B 0.9700 .
C11 C12 1.533(3) .
C11 C13 1.535(3) .
C11 C14 1.535(3) .
C12 H12A 0.9600 .
C12 H12B 0.9600 .
C12 H12C 0.9600 .
C13 H13A 0.9600 .
C13 H13B 0.9600 .
C13 H13C 0.9600 .
C14 H14A 0.9600 .
C14 H14B 0.9600 .
C14 H14C 0.9600 .
C15 C16 1.537(3) .
C15 C17 1.527(4) .
C15 C18 1.531(4) .
C16 H16A 0.9600 .
C16 H16B 0.9600 .
C16 H16C 0.9600 .
C17 H17A 0.9600 .
C17 H17B 0.9600 .
C17 H17C 0.9600 .
C18 H18A 0.9600 .
C18 H18B 0.9600 .
C18 H18C 0.9600 .

loop_
_geom_torsion_atom_site_label_1
_geom_torsion_atom_site_label_2
_geom_torsion_atom_site_label_3
_geom_torsion_atom_site_label_4
_geom_torsion
Rh1 P1 C5 C6 -173.17(16)
Rh1 P1 C5 C7 -49.58(18)
Rh1 P1 C5 C8 66.33(19)
Rh1 P1 C9 C10 -24.7(2)
Rh1 P2 C10 C9 -24.2(2)
P1 C9 C10 P2 30.5(2)
C1 P1 C5 C6 -39.9(2)
C1 P1 C5 C7 83.67(18)
C1 P1 C5 C8 -160.42(18)
C1 P1 C9 C10 -153.20(18)
C5 P1 C9 C10 94.85(19)
C9 P1 C5 C6 67.2(2)
C9 P1 C5 C7 -169.19(17)
C9 P1 C5 C8 -53.3(2)
C11 P2 C10 C9 95.13(19)
C15 P2 C10 C9 -154.03(18)
